data_7026272
loop_
_publ_author_name
'Liu, Dianyi'
'Tang, Kuanzhen'
'Liu, Weisheng'
'Su, Chengyong'
'Yan, Xuhuan'
'Tan, Minyu'
'Tang, Yu'

_publ_section_title
;
 A novel luminescent chemosensor for detecting Hg(2+) based on the pendant
 benzo crown ether terbium complex.
;
_journal_issue 41
_journal_name_full 'Dalton transactions (Cambridge, England : 2003)'
_journal_page_first 9763
_journal_page_last 9765
_journal_paper_doi 10.1039/c0dt00311e
_journal_volume 39
_journal_year 2010
_chemical_formula_sum 'C44 H48 N5 O19 Tb'
_chemical_formula_weight 1109.79
_chemical_name_systematic
;
?
;
_space_group_IT_number 61
_symmetry_cell_setting orthorhombic
_symmetry_space_group_name_Hall '-P 2ac 2ab'
_symmetry_space_group_name_H-M 'P b c a'
_atom_sites_solution_hydrogens geom
_atom_sites_solution_primary direct
_atom_sites_solution_secondary difmap
_audit_creation_method SHELXL-97
_cell_angle_alpha 90.00
_cell_angle_beta 90.00
_cell_angle_gamma 90.00
_cell_formula_units_Z 8
_cell_length_a 20.528(2)
_cell_length_b 18.6375(18)
_cell_length_c 24.389(3)
_cell_measurement_temperature 293(2)
_cell_volume 9331.0(17)
_computing_cell_refinement 'Bruker SMART'
_computing_data_collection 'Bruker SMART'
_computing_data_reduction 'Bruker SAINT'
_computing_molecular_graphics 'Bruker SHELXTL'
_computing_publication_material 'Bruker SHELXTL'
_computing_structure_refinement 'SHELXL-97 (Sheldrick, 1997)'
_computing_structure_solution 'SHELXS-97 (Sheldrick, 1990)'
_diffrn_ambient_temperature 293(2)
_diffrn_measured_fraction_theta_full 0.872
_diffrn_measured_fraction_theta_max 0.872
_diffrn_measurement_device_type 'CCD area detector'
_diffrn_measurement_method 'phi and omega scans'
_diffrn_radiation_monochromator graphite
_diffrn_radiation_source 'fine-focus sealed tube'
_diffrn_radiation_type MoK\a
_diffrn_radiation_wavelength 0.71073
_diffrn_reflns_av_R_equivalents 0.0476
_diffrn_reflns_av_sigmaI/netI 0.0850
_diffrn_reflns_limit_h_max 27
_diffrn_reflns_limit_h_min -22
_diffrn_reflns_limit_k_max 7
_diffrn_reflns_limit_k_min -22
_diffrn_reflns_limit_l_max 13
_diffrn_reflns_limit_l_min -32
_diffrn_reflns_number 20469
_diffrn_reflns_theta_full 28.25
_diffrn_reflns_theta_max 28.25
_diffrn_reflns_theta_min 2.23
_exptl_absorpt_coefficient_mu 1.599
_exptl_absorpt_correction_type none
_exptl_crystal_colour colorless
_exptl_crystal_density_diffrn 1.580
_exptl_crystal_density_meas ?
_exptl_crystal_density_method 'not measured'
_exptl_crystal_description block
_exptl_crystal_F_000 4512
_exptl_crystal_size_max 0.25
_exptl_crystal_size_mid 0.25
_exptl_crystal_size_min 0.15
_refine_diff_density_max 1.204
_refine_diff_density_min -0.463
_refine_diff_density_rms 0.098
_refine_ls_extinction_method none
_refine_ls_goodness_of_fit_ref 1.011
_refine_ls_hydrogen_treatment mixed
_refine_ls_matrix_type full
_refine_ls_number_parameters 630
_refine_ls_number_reflns 10066
_refine_ls_number_restraints 2
_refine_ls_restrained_S_all 1.011
_refine_ls_R_factor_all 0.1082
_refine_ls_R_factor_gt 0.0610
_refine_ls_shift/su_max 0.003
_refine_ls_shift/su_mean 0.000
_refine_ls_structure_factor_coef Fsqd
_refine_ls_weighting_details 'calc w=1/[\s^2^(Fo^2^)+(0.0423P)^2^+0.0000P] where P=(Fo^2^+2Fc^2^)/3'
_refine_ls_weighting_scheme calc
_refine_ls_wR_factor_gt 0.1073
_refine_ls_wR_factor_ref 0.1238
_reflns_number_gt 6262
_reflns_number_total 10066
_reflns_threshold_expression >2sigma(I)
_cod_data_source_file c0dt00311e.txt
_cod_data_source_block ln
_cod_depositor_comments
;
The following automatic conversions were performed:

'_symmetry_cell_setting' value 'Orthorhombic' changed to
'orthorhombic' according to
/home/saulius/struct/CIF-dictionaries/cif_core.dic dictionary named
'cif_core.dic' version 2.4.2 from 2011-04-26.

Automatic conversion script
Id: cif_fix_values 1891 2012-01-12 08:04:46Z andrius 

The following automatic conversions were performed:

'_exptl_crystal_density_meas' value 'not measured' was changed to '?'
- the value is perceived as not measured.

Automatic conversion script
Id: cif_fix_values 3008 2015-01-20 13:52:24Z robertas 
;
_cod_original_cell_volume 9330.7(18)
_cod_original_sg_symbol_H-M Pbca
_cod_database_code 7026272

loop_
_symmetry_equiv_pos_as_xyz
'x, y, z'
'-x+1/2, -y, z+1/2'
'-x, y+1/2, -z+1/2'
'x+1/2, -y+1/2, -z'
'-x, -y, -z'
'x-1/2, y, -z-1/2'
'x, -y-1/2, z-1/2'
'-x-1/2, y-1/2, z'

loop_
_atom_site_label
_atom_site_type_symbol
_atom_site_fract_x
_atom_site_fract_y
_atom_site_fract_z
_atom_site_U_iso_or_equiv
_atom_site_adp_type
_atom_site_occupancy
_atom_site_symmetry_multiplicity
_atom_site_calc_flag
_atom_site_refinement_flags
Tb1 Tb 1.243113(12) 0.553445(14) 0.074744(10) 0.03892(10) Uani 1 1 d .
O1 O 1.2962(2) 0.5639(2) 0.16495(16) 0.0726(14) Uani 1 1 d .
O1W O 1.2837(2) 0.6107(2) -0.00537(15) 0.0449(9) Uani 1 1 d D
O2 O 1.3393(2) 0.6260(2) 0.10069(17) 0.0658(12) Uani 1 1 d .
O3 O 1.3879(2) 0.6167(3) 0.17946(19) 0.0880(16) Uani 1 1 d .
O4 O 1.2793(3) 0.4323(3) 0.1032(2) 0.0989(19) Uani 1 1 d .
O5 O 1.3447(2) 0.4882(3) 0.0522(2) 0.0796(15) Uani 1 1 d .
O6 O 1.3705(4) 0.3843(4) 0.0796(4) 0.240(6) Uani 1 1 d .
O7 O 1.2066(2) 0.4644(2) 0.00623(17) 0.0604(12) Uani 1 1 d .
O8 O 1.15137(19) 0.5626(2) 0.00917(14) 0.0521(10) Uani 1 1 d .
O9 O 1.1208(2) 0.4768(3) -0.04529(18) 0.0807(15) Uani 1 1 d .
O10 O 0.91912(18) 0.26907(19) 0.28717(13) 0.0483(10) Uani 1 1 d .
O11 O 0.80809(19) 0.15891(19) 0.40105(14) 0.0470(10) Uani 1 1 d .
O12 O 0.99888(18) 0.4685(2) 0.22471(14) 0.0494(10) Uani 1 1 d .
O13 O 1.16172(18) 0.50712(19) 0.12946(14) 0.0465(10) Uani 1 1 d .
O14 O 0.7901(2) 0.31319(18) 0.09329(14) 0.0455(10) Uani 1 1 d .
O15 O 0.6776(2) 0.2410(2) 0.06806(15) 0.0671(13) Uani 1 1 d .
O16 O 0.5925(2) 0.3569(2) 0.04582(16) 0.0651(12) Uani 1 1 d .
O17 O 0.6364(2) 0.4769(2) 0.10620(15) 0.0577(11) Uani 1 1 d .
O18 O 0.76893(18) 0.44665(18) 0.11100(14) 0.0429(9) Uani 1 1 d .
N1 N 0.8121(2) 0.2562(2) 0.34843(19) 0.0519(13) Uani 1 1 d .
H1A H 0.8364 0.2842 0.3292 0.062 Uiso 1 1 calc R
N3 N 1.3423(3) 0.6022(3) 0.1492(2) 0.0603(14) Uani 1 1 d .
N4 N 1.3332(4) 0.4334(4) 0.0784(3) 0.110(3) Uani 1 1 d .
N5 N 1.1583(3) 0.5000(3) -0.0113(2) 0.0528(13) Uani 1 1 d .
C1 C 1.1120(3) 0.4915(3) 0.1570(2) 0.0385(13) Uani 1 1 d .
N2 N 1.0705(2) 0.4435(2) 0.13798(16) 0.0485(12) Uani 1 1 d .
H2A H 1.0380 0.4313 0.1583 0.058 Uiso 1 1 calc R
C3 C 1.0771(4) 0.4102(4) 0.0842(2) 0.067(2) Uani 1 1 d .
H3A H 1.1222 0.3970 0.0783 0.081 Uiso 1 1 calc R
H3B H 1.0649 0.4446 0.0561 0.081 Uiso 1 1 calc R
C4 C 1.1003(3) 0.5266(3) 0.21109(19) 0.0358(12) Uani 1 1 d .
C5 C 1.0442(3) 0.5166(3) 0.2430(2) 0.0366(12) Uani 1 1 d .
C6 C 1.0360(3) 0.5556(3) 0.2911(2) 0.0440(13) Uani 1 1 d .
H6A H 0.9988 0.5495 0.3123 0.053 Uiso 1 1 calc R
C7 C 1.0834(3) 0.6032(3) 0.3067(2) 0.0467(15) Uani 1 1 d .
H7A H 1.0776 0.6298 0.3386 0.056 Uiso 1 1 calc R
C8 C 1.1391(3) 0.6127(3) 0.2767(2) 0.0494(15) Uani 1 1 d .
H8A H 1.1711 0.6446 0.2883 0.059 Uiso 1 1 calc R
C9 C 1.1466(3) 0.5744(3) 0.2293(2) 0.0435(14) Uani 1 1 d .
H9A H 1.1843 0.5808 0.2087 0.052 Uiso 1 1 calc R
C10 C 1.0351(3) 0.3446(3) 0.0790(2) 0.0426(13) Uani 1 1 d .
C11 C 1.0525(3) 0.2798(4) 0.1015(2) 0.0618(18) Uani 1 1 d .
H11A H 1.0891 0.2768 0.1238 0.074 Uiso 1 1 calc R
C12 C 1.0159(4) 0.2193(4) 0.0912(3) 0.069(2) Uani 1 1 d .
H12A H 1.0282 0.1755 0.1062 0.083 Uiso 1 1 calc R
C13 C 0.9615(3) 0.2235(4) 0.0588(3) 0.0626(18) Uani 1 1 d .
H13A H 0.9376 0.1823 0.0512 0.075 Uiso 1 1 calc R
C14 C 0.9422(3) 0.2868(4) 0.0379(2) 0.0586(17) Uani 1 1 d .
H14A H 0.9044 0.2897 0.0170 0.070 Uiso 1 1 calc R
C15 C 0.9788(3) 0.3475(3) 0.0477(2) 0.0504(15) Uani 1 1 d .
H15A H 0.9656 0.3912 0.0330 0.061 Uiso 1 1 calc R
C17 C 0.9380(3) 0.4575(3) 0.2536(2) 0.0456(14) Uani 1 1 d .
H17A H 0.9175 0.5030 0.2621 0.055 Uiso 1 1 calc R
H17B H 0.9452 0.4314 0.2875 0.055 Uiso 1 1 calc R
C18 C 0.8966(2) 0.4147(3) 0.21516(18) 0.0351(12) Uani 1 1 d .
C19 C 0.8507(3) 0.4507(3) 0.18317(19) 0.0388(13) Uani 1 1 d .
H19A H 0.8441 0.4995 0.1887 0.047 Uiso 1 1 calc R
C20 C 0.8151(3) 0.4161(3) 0.1441(2) 0.0351(12) Uani 1 1 d .
C21 C 0.8257(3) 0.3429(3) 0.1352(2) 0.0390(13) Uani 1 1 d .
C22 C 0.8697(3) 0.3068(3) 0.1673(2) 0.0406(14) Uani 1 1 d .
H22A H 0.8757 0.2579 0.1620 0.049 Uiso 1 1 calc R
C23 C 0.9057(2) 0.3417(3) 0.20775(19) 0.0371(12) Uani 1 1 d .
C25 C 0.7435(3) 0.5157(3) 0.1263(2) 0.0478(14) Uani 1 1 d .
H25A H 0.7758 0.5527 0.1196 0.057 Uiso 1 1 calc R
H25B H 0.7326 0.5162 0.1650 0.057 Uiso 1 1 calc R
C26 C 0.6844(3) 0.5294(3) 0.0928(2) 0.0509(15) Uani 1 1 d .
H26A H 0.6677 0.5771 0.1003 0.061 Uiso 1 1 calc R
H26B H 0.6950 0.5265 0.0541 0.061 Uiso 1 1 calc R
C28 C 0.5806(3) 0.4788(4) 0.0716(3) 0.0658(18) Uani 1 1 d .
H28A H 0.5933 0.4910 0.0344 0.079 Uiso 1 1 calc R
H28B H 0.5501 0.5148 0.0845 0.079 Uiso 1 1 calc R
C29 C 0.5490(3) 0.4061(4) 0.0725(3) 0.072(2) Uani 1 1 d .
H29A H 0.5412 0.3910 0.1100 0.086 Uiso 1 1 calc R
H29B H 0.5076 0.4075 0.0533 0.086 Uiso 1 1 calc R
C31 C 0.5725(4) 0.2845(4) 0.0524(3) 0.076(2) Uani 1 1 d .
H31A H 0.5322 0.2762 0.0326 0.091 Uiso 1 1 calc R
H31B H 0.5649 0.2743 0.0909 0.091 Uiso 1 1 calc R
C32 C 0.6244(4) 0.2370(4) 0.0309(2) 0.069(2) Uani 1 1 d .
H32A H 0.6087 0.1880 0.0282 0.083 Uiso 1 1 calc R
H32B H 0.6378 0.2527 -0.0053 0.083 Uiso 1 1 calc R
C34 C 0.7374(3) 0.2188(3) 0.0468(2) 0.0555(17) Uani 1 1 d .
H34A H 0.7469 0.2442 0.0130 0.067 Uiso 1 1 calc R
H34B H 0.7367 0.1678 0.0393 0.067 Uiso 1 1 calc R
C35 C 0.7880(3) 0.2359(3) 0.0897(2) 0.0509(16) Uani 1 1 d .
H35A H 0.7759 0.2152 0.1248 0.061 Uiso 1 1 calc R
H35B H 0.8301 0.2170 0.0790 0.061 Uiso 1 1 calc R
C37 C 0.9532(3) 0.2977(3) 0.2403(2) 0.0480(15) Uani 1 1 d .
H37A H 0.9703 0.2590 0.2180 0.058 Uiso 1 1 calc R
H37B H 0.9893 0.3274 0.2523 0.058 Uiso 1 1 calc R
C39 C 0.9490(3) 0.2186(3) 0.31959(19) 0.0368(13) Uani 1 1 d .
C40 C 0.9117(3) 0.1885(3) 0.3624(2) 0.0398(13) Uani 1 1 d .
C41 C 0.9420(3) 0.1390(3) 0.3962(2) 0.0432(14) Uani 1 1 d .
H41A H 0.9187 0.1193 0.4252 0.052 Uiso 1 1 calc R
C42 C 1.0050(3) 0.1181(3) 0.3882(2) 0.0547(16) Uani 1 1 d .
H42A H 1.0240 0.0849 0.4118 0.066 Uiso 1 1 calc R
C43 C 1.0403(3) 0.1461(3) 0.3454(2) 0.0527(16) Uani 1 1 d .
H43A H 1.0828 0.1309 0.3394 0.063 Uiso 1 1 calc R
C44 C 1.0126(3) 0.1968(3) 0.3115(2) 0.0466(14) Uani 1 1 d .
H44A H 1.0368 0.2163 0.2829 0.056 Uiso 1 1 calc R
C45 C 0.8407(3) 0.2008(3) 0.3722(2) 0.0421(14) Uani 1 1 d .
C47 C 0.7437(3) 0.2738(3) 0.3520(2) 0.0530(16) Uani 1 1 d .
H47A H 0.7380 0.3149 0.3760 0.064 Uiso 1 1 calc R
H47B H 0.7202 0.2337 0.3677 0.064 Uiso 1 1 calc R
C48 C 0.7161(3) 0.2910(3) 0.2957(2) 0.0453(14) Uani 1 1 d .
C49 C 0.7036(3) 0.3596(3) 0.2799(2) 0.0547(16) Uani 1 1 d .
H49A H 0.7108 0.3971 0.3044 0.066 Uiso 1 1 calc R
C50 C 0.6804(4) 0.3744(4) 0.2282(3) 0.074(2) Uani 1 1 d .
H50A H 0.6721 0.4216 0.2180 0.089 Uiso 1 1 calc R
C51 C 0.6696(3) 0.3208(5) 0.1921(3) 0.078(2) Uani 1 1 d .
H51A H 0.6529 0.3310 0.1575 0.094 Uiso 1 1 calc R
C52 C 0.6830(4) 0.2520(5) 0.2063(3) 0.079(2) Uani 1 1 d .
H52A H 0.6774 0.2151 0.1811 0.094 Uiso 1 1 calc R
C53 C 0.7048(4) 0.2374(4) 0.2579(3) 0.067(2) Uani 1 1 d .
H53A H 0.7123 0.1900 0.2679 0.081 Uiso 1 1 calc R
H2W H 1.257(2) 0.621(3) -0.0331(17) 0.08(2) Uiso 1 1 d D
H1W H 1.3258(10) 0.621(3) -0.012(2) 0.08(2) Uiso 1 1 d D

loop_
_atom_site_aniso_label
_atom_site_aniso_U_11
_atom_site_aniso_U_22
_atom_site_aniso_U_33
_atom_site_aniso_U_23
_atom_site_aniso_U_13
_atom_site_aniso_U_12
Tb1 0.03405(16) 0.03910(17) 0.04363(15) 0.00413(13) 0.00690(11) -0.00038(12)
O1 0.056(3) 0.100(4) 0.061(3) 0.029(3) -0.007(2) -0.022(3)
O1W 0.045(3) 0.047(3) 0.043(2) 0.0094(19) 0.0007(19) -0.012(2)
O2 0.055(3) 0.085(3) 0.057(3) 0.013(3) -0.002(2) -0.015(2)
O3 0.056(4) 0.112(4) 0.097(3) 0.016(3) -0.032(3) -0.007(3)
O4 0.101(5) 0.066(3) 0.129(4) 0.047(3) 0.057(4) 0.027(3)
O5 0.063(4) 0.073(3) 0.103(4) 0.033(3) 0.032(3) 0.020(3)
O6 0.169(9) 0.137(6) 0.414(13) 0.166(8) 0.165(8) 0.113(6)
O7 0.056(3) 0.045(3) 0.080(3) -0.012(2) 0.015(2) 0.001(2)
O8 0.050(3) 0.056(3) 0.050(2) -0.010(2) 0.0005(18) 0.003(2)
O9 0.079(4) 0.098(4) 0.066(3) -0.024(3) -0.002(3) -0.041(3)
O10 0.046(3) 0.054(2) 0.045(2) 0.014(2) 0.0027(18) 0.007(2)
O11 0.046(3) 0.042(2) 0.052(2) 0.011(2) 0.0059(18) -0.0030(19)
O12 0.039(2) 0.062(3) 0.047(2) -0.016(2) 0.0099(17) -0.0196(19)
O13 0.045(3) 0.050(2) 0.044(2) 0.0032(19) 0.0118(18) -0.0088(19)
O14 0.053(3) 0.034(2) 0.049(2) -0.0009(18) -0.0148(19) -0.0003(18)
O15 0.070(4) 0.081(3) 0.050(2) -0.008(2) -0.018(2) -0.024(3)
O16 0.056(3) 0.073(3) 0.067(3) 0.001(3) 0.007(2) -0.021(3)
O17 0.050(3) 0.065(3) 0.058(2) 0.005(2) -0.005(2) 0.003(2)
O18 0.048(3) 0.035(2) 0.046(2) -0.0036(18) -0.0082(17) 0.0082(18)
N1 0.044(3) 0.045(3) 0.066(3) 0.015(3) 0.004(2) 0.000(2)
N3 0.041(4) 0.073(4) 0.068(4) 0.004(3) -0.011(3) 0.002(3)
N4 0.094(6) 0.072(5) 0.165(7) 0.060(5) 0.068(5) 0.039(4)
N5 0.050(4) 0.057(4) 0.051(3) -0.013(3) 0.020(3) -0.020(3)
C1 0.037(4) 0.038(3) 0.040(3) 0.009(3) 0.000(2) -0.003(3)
N2 0.040(3) 0.063(3) 0.043(2) -0.014(3) 0.016(2) -0.015(3)
C3 0.079(5) 0.076(5) 0.047(4) -0.018(3) 0.019(3) -0.027(4)
C4 0.034(3) 0.036(3) 0.037(3) 0.004(2) -0.002(2) 0.000(2)
C5 0.036(3) 0.035(3) 0.039(3) -0.001(3) 0.000(2) 0.000(3)
C6 0.032(3) 0.053(4) 0.047(3) -0.002(3) -0.002(2) -0.005(3)
C7 0.052(4) 0.048(4) 0.040(3) -0.009(3) -0.008(3) -0.001(3)
C8 0.052(4) 0.046(4) 0.050(3) -0.009(3) -0.006(3) -0.016(3)
C9 0.035(3) 0.049(4) 0.047(3) 0.007(3) -0.002(2) -0.010(3)
C10 0.044(4) 0.048(4) 0.036(3) -0.006(3) 0.015(3) -0.007(3)
C11 0.047(4) 0.082(5) 0.056(4) 0.007(4) 0.001(3) 0.008(4)
C12 0.067(6) 0.051(5) 0.090(5) 0.020(4) 0.026(4) 0.015(4)
C13 0.058(5) 0.051(4) 0.079(5) -0.013(4) 0.014(4) -0.011(4)
C14 0.054(4) 0.064(5) 0.058(4) -0.002(4) -0.001(3) -0.004(4)
C15 0.054(4) 0.048(4) 0.049(3) 0.003(3) 0.010(3) 0.008(3)
C17 0.041(4) 0.055(4) 0.040(3) -0.005(3) 0.009(2) -0.008(3)
C18 0.025(3) 0.049(3) 0.031(3) -0.002(3) 0.004(2) -0.003(2)
C19 0.038(3) 0.037(3) 0.041(3) -0.006(3) 0.002(2) -0.010(3)
C20 0.035(3) 0.029(3) 0.041(3) 0.003(2) 0.000(2) 0.003(2)
C21 0.043(4) 0.036(3) 0.038(3) 0.003(3) -0.004(2) -0.006(3)
C22 0.044(4) 0.033(3) 0.045(3) 0.004(3) 0.001(3) -0.004(3)
C23 0.029(3) 0.047(4) 0.035(3) 0.007(3) 0.000(2) -0.004(3)
C25 0.049(4) 0.042(4) 0.054(3) -0.005(3) 0.001(3) 0.007(3)
C26 0.051(4) 0.046(4) 0.056(4) 0.005(3) 0.000(3) 0.014(3)
C28 0.053(5) 0.077(5) 0.067(4) 0.008(4) 0.003(3) 0.012(4)
C29 0.045(4) 0.097(6) 0.073(4) 0.008(5) 0.001(3) -0.010(4)
C31 0.062(5) 0.096(6) 0.071(4) 0.012(4) -0.021(4) -0.042(5)
C32 0.076(6) 0.075(5) 0.056(4) 0.003(4) -0.015(4) -0.031(4)
C34 0.064(5) 0.048(4) 0.054(4) -0.006(3) -0.009(3) -0.012(3)
C35 0.064(5) 0.029(4) 0.059(4) -0.003(3) -0.008(3) -0.004(3)
C37 0.039(4) 0.058(4) 0.047(3) 0.008(3) -0.003(3) -0.004(3)
C39 0.040(4) 0.034(3) 0.037(3) 0.001(2) -0.009(2) -0.006(3)
C40 0.046(4) 0.036(3) 0.037(3) 0.000(2) -0.008(2) -0.006(3)
C41 0.038(4) 0.046(4) 0.045(3) 0.006(3) -0.014(3) -0.009(3)
C42 0.055(4) 0.045(4) 0.065(4) 0.014(3) -0.020(3) -0.003(3)
C43 0.034(4) 0.049(4) 0.076(4) 0.003(3) -0.011(3) -0.001(3)
C44 0.038(4) 0.050(4) 0.052(3) 0.009(3) -0.001(3) -0.005(3)
C45 0.049(4) 0.041(4) 0.036(3) -0.005(3) -0.010(3) -0.001(3)
C47 0.052(4) 0.045(4) 0.062(4) 0.005(3) 0.010(3) 0.011(3)
C48 0.043(4) 0.043(4) 0.049(3) 0.004(3) 0.002(3) 0.001(3)
C49 0.058(4) 0.055(4) 0.051(4) 0.000(3) 0.006(3) 0.014(3)
C50 0.075(6) 0.084(5) 0.062(4) 0.011(4) 0.008(4) 0.029(4)
C51 0.054(5) 0.129(7) 0.052(4) -0.004(5) -0.006(3) 0.013(5)
C52 0.068(6) 0.103(7) 0.065(5) -0.018(5) -0.001(4) -0.022(5)
C53 0.078(6) 0.051(4) 0.073(5) -0.008(4) 0.014(4) -0.011(4)

loop_
_atom_type_symbol
_atom_type_description
_atom_type_scat_dispersion_real
_atom_type_scat_dispersion_imag
_atom_type_scat_source
C C 0.0033 0.0016 'International Tables Vol C Tables 4.2.6.8 and 6.1.1.4'
H H 0.0000 0.0000 'International Tables Vol C Tables 4.2.6.8 and 6.1.1.4'
N N 0.0061 0.0033 'International Tables Vol C Tables 4.2.6.8 and 6.1.1.4'
O O 0.0106 0.0060 'International Tables Vol C Tables 4.2.6.8 and 6.1.1.4'
Tb Tb -0.1723 4.1537 'International Tables Vol C Tables 4.2.6.8 and 6.1.1.4'

loop_
_geom_angle_atom_site_label_1
_geom_angle_atom_site_label_2
_geom_angle_atom_site_label_3
_geom_angle
_geom_angle_site_symmetry_1
_geom_angle_site_symmetry_3
O11 Tb1 O13 80.83(13) 3_755 .
O11 Tb1 O1W 89.28(14) 3_755 .
O13 Tb1 O1W 153.86(14) . .
O11 Tb1 O1 84.59(14) 3_755 .
O13 Tb1 O1 80.38(14) . .
O1W Tb1 O1 122.95(15) . .
O11 Tb1 O7 127.37(15) 3_755 .
O13 Tb1 O7 85.41(13) . .
O1W Tb1 O7 81.50(13) . .
O1 Tb1 O7 142.30(15) . .
O11 Tb1 O5 149.25(16) 3_755 .
O13 Tb1 O5 123.70(14) . .
O1W Tb1 O5 75.10(15) . .
O1 Tb1 O5 82.21(17) . .
O7 Tb1 O5 77.06(16) . .
O11 Tb1 O2 80.34(14) 3_755 .
O13 Tb1 O2 129.38(13) . .
O1W Tb1 O2 71.65(14) . .
O1 Tb1 O2 51.38(14) . .
O7 Tb1 O2 141.43(14) . .
O5 Tb1 O2 69.72(17) . .
O11 Tb1 O8 76.12(13) 3_755 .
O13 Tb1 O8 81.28(13) . .
O1W Tb1 O8 72.84(14) . .
O1 Tb1 O8 155.21(14) . .
O7 Tb1 O8 51.58(14) . .
O5 Tb1 O8 122.07(15) . .
O2 Tb1 O8 137.23(14) . .
O11 Tb1 O4 147.39(15) 3_755 .
O13 Tb1 O4 73.37(15) . .
O1W Tb1 O4 122.32(16) . .
O1 Tb1 O4 71.87(19) . .
O7 Tb1 O4 70.64(18) . .
O5 Tb1 O4 50.33(16) . .
O2 Tb1 O4 100.80(19) . .
O8 Tb1 O4 118.15(19) . .
O11 Tb1 N3 83.78(14) 3_755 .
O13 Tb1 N3 105.44(15) . .
O1W Tb1 N3 97.39(16) . .
O1 Tb1 N3 25.56(13) . .
O7 Tb1 N3 148.66(16) . .
O5 Tb1 N3 72.47(17) . .
O2 Tb1 N3 25.98(13) . .
O8 Tb1 N3 157.59(14) . .
O4 Tb1 N3 84.2(2) . .
O11 Tb1 N5 101.79(15) 3_755 .
O13 Tb1 N5 81.69(13) . .
O1W Tb1 N5 76.71(13) . .
O1 Tb1 N5 159.74(14) . .
O7 Tb1 N5 25.67(13) . .
O5 Tb1 N5 100.14(17) . .
O2 Tb1 N5 148.27(13) . .
O8 Tb1 N5 25.94(13) . .
O4 Tb1 N5 94.0(2) . .
N3 Tb1 N5 171.70(15) . .
O11 Tb1 N4 159.9(2) 3_755 .
O13 Tb1 N4 98.90(16) . .
O1W Tb1 N4 98.54(17) . .
O1 Tb1 N4 75.6(2) . .
O7 Tb1 N4 72.4(2) . .
O5 Tb1 N4 24.80(14) . .
O2 Tb1 N4 84.6(2) . .
O8 Tb1 N4 123.8(2) . .
O4 Tb1 N4 25.53(16) . .
N3 Tb1 N4 76.9(2) . .
N5 Tb1 N4 98.0(2) . .
N3 O1 Tb1 96.0(3) . .
N3 O2 Tb1 95.0(3) . .
N4 O4 Tb1 96.6(4) . .
N4 O5 Tb1 97.6(4) . .
N5 O7 Tb1 96.6(3) . .
N5 O8 Tb1 96.0(3) . .
C39 O10 C37 119.5(4) . .
C45 O11 Tb1 157.4(3) . 3_745
C5 O12 C17 121.5(4) . .
C1 O13 Tb1 170.1(4) . .
C21 O14 C35 117.6(4) . .
C34 O15 C32 115.0(5) . .
C31 O16 C29 112.0(5) . .
C28 O17 C26 113.7(4) . .
C20 O18 C25 118.1(4) . .
C45 N1 C47 125.6(5) . .
O3 N3 O1 121.4(6) . .
O3 N3 O2 121.7(6) . .
O1 N3 O2 116.8(5) . .
O3 N3 Tb1 173.4(5) . .
O1 N3 Tb1 58.4(3) . .
O2 N3 Tb1 59.0(3) . .
O6 N4 O5 121.8(7) . .
O6 N4 O4 122.6(7) . .
O5 N4 O4 115.6(6) . .
O6 N4 Tb1 179.4(7) . .
O5 N4 Tb1 57.6(3) . .
O4 N4 Tb1 57.9(3) . .
O9 N5 O7 122.9(6) . .
O9 N5 O8 121.5(6) . .
O7 N5 O8 115.6(5) . .
O9 N5 Tb1 176.8(4) . .
O7 N5 Tb1 57.7(3) . .
O8 N5 Tb1 58.0(3) . .
O13 C1 N2 119.7(5) . .
O13 C1 C4 120.1(5) . .
N2 C1 C4 120.2(5) . .
C1 N2 C3 123.0(5) . .
N2 C3 C10 111.7(5) . .
C9 C4 C5 118.4(5) . .
C9 C4 C1 117.2(5) . .
C5 C4 C1 124.3(5) . .
O12 C5 C6 122.3(5) . .
O12 C5 C4 117.8(4) . .
C6 C5 C4 119.9(5) . .
C7 C6 C5 119.1(5) . .
C8 C7 C6 121.9(5) . .
C7 C8 C9 118.6(5) . .
C8 C9 C4 122.1(5) . .
C11 C10 C15 118.2(6) . .
C11 C10 C3 122.1(6) . .
C15 C10 C3 119.6(6) . .
C10 C11 C12 120.3(6) . .
C13 C12 C11 120.2(6) . .
C14 C13 C12 120.6(6) . .
C13 C14 C15 119.6(6) . .
C14 C15 C10 121.2(6) . .
O12 C17 C18 105.1(4) . .
C23 C18 C19 119.3(5) . .
C23 C18 C17 122.0(5) . .
C19 C18 C17 118.5(5) . .
C20 C19 C18 121.7(5) . .
C19 C20 O18 125.9(5) . .
C19 C20 C21 119.1(5) . .
O18 C20 C21 114.9(5) . .
O14 C21 C22 125.3(5) . .
O14 C21 C20 115.2(5) . .
C22 C21 C20 119.4(5) . .
C21 C22 C23 121.6(5) . .
C18 C23 C22 118.7(5) . .
C18 C23 C37 123.6(5) . .
C22 C23 C37 117.7(5) . .
O18 C25 C26 107.9(4) . .
O17 C26 C25 108.7(5) . .
O17 C28 C29 108.4(5) . .
O16 C29 C28 107.5(5) . .
O16 C31 C32 108.6(6) . .
O15 C32 C31 107.1(5) . .
O15 C34 C35 106.6(5) . .
O14 C35 C34 105.9(5) . .
O10 C37 C23 107.9(5) . .
O10 C39 C44 122.8(5) . .
O10 C39 C40 117.1(5) . .
C44 C39 C40 120.1(5) . .
C41 C40 C39 117.5(6) . .
C41 C40 C45 116.5(5) . .
C39 C40 C45 125.8(5) . .
C42 C41 C40 122.1(5) . .
C41 C42 C43 119.9(6) . .
C42 C43 C44 119.9(6) . .
C43 C44 C39 120.4(5) . .
O11 C45 N1 120.0(6) . .
O11 C45 C40 121.1(5) . .
N1 C45 C40 118.9(5) . .
N1 C47 C48 110.9(5) . .
C49 C48 C53 117.4(6) . .
C49 C48 C47 121.6(6) . .
C53 C48 C47 121.0(5) . .
C48 C49 C50 120.9(6) . .
C51 C50 C49 120.4(7) . .
C50 C51 C52 120.0(7) . .
C53 C52 C51 119.4(7) . .
C52 C53 C48 121.9(7) . .

loop_
_geom_bond_atom_site_label_1
_geom_bond_atom_site_label_2
_geom_bond_distance
_geom_bond_site_symmetry_2
Tb1 O11 2.306(4) 3_755
Tb1 O13 2.306(3) .
Tb1 O1W 2.377(4) .
Tb1 O1 2.462(4) .
Tb1 O7 2.471(4) .
Tb1 O5 2.475(4) .
Tb1 O2 2.475(4) .
Tb1 O8 2.477(4) .
Tb1 O4 2.477(5) .
Tb1 N3 2.875(5) .
Tb1 N5 2.904(5) .
Tb1 N4 2.904(7) .
O1 N3 1.248(6) .
O2 N3 1.265(6) .
O3 N3 1.222(6) .
O4 N4 1.260(8) .
O5 N4 1.229(6) .
O6 N4 1.193(8) .
O7 N5 1.266(6) .
O8 N5 1.277(5) .
O9 N5 1.211(6) .
O10 C39 1.373(6) .
O10 C37 1.442(6) .
O11 C45 1.246(6) .
O11 Tb1 2.306(4) 3_745
O12 C5 1.366(6) .
O12 C17 1.449(6) .
O13 C1 1.255(6) .
O14 C21 1.373(6) .
O14 C35 1.443(6) .
O15 C34 1.396(7) .
O15 C32 1.422(7) .
O16 C31 1.421(7) .
O16 C29 1.435(7) .
O17 C28 1.425(7) .
O17 C26 1.425(7) .
O18 C20 1.369(6) .
O18 C25 1.439(6) .
N1 C45 1.320(6) .
N1 C47 1.445(7) .
C1 N2 1.320(6) .
C1 C4 1.493(7) .
N2 C3 1.457(6) .
C3 C10 1.502(8) .
C4 C9 1.375(7) .
C4 C5 1.402(7) .
C5 C6 1.390(7) .
C6 C7 1.372(7) .
C7 C8 1.367(8) .
C8 C9 1.369(7) .
C10 C11 1.374(8) .
C10 C15 1.385(8) .
C11 C12 1.377(9) .
C12 C13 1.371(9) .
C13 C14 1.345(8) .
C14 C15 1.379(8) .
C17 C18 1.496(7) .
C18 C23 1.385(7) .
C18 C19 1.397(7) .
C19 C20 1.362(7) .
C20 C21 1.398(7) .
C21 C22 1.373(7) .
C22 C23 1.392(7) .
C23 C37 1.502(7) .
C25 C26 1.486(7) .
C28 C29 1.503(9) .
C31 C32 1.481(9) .
C34 C35 1.509(8) .
C39 C44 1.381(7) .
C39 C40 1.412(7) .
C40 C41 1.384(7) .
C40 C45 1.496(8) .
C41 C42 1.364(8) .
C42 C43 1.374(8) .
C43 C44 1.380(7) .
C47 C48 1.520(8) .
C48 C49 1.361(7) .
C48 C53 1.378(7) .
C49 C50 1.376(8) .
C50 C51 1.349(9) .
C51 C52 1.358(9) .
C52 C53 1.361(9) .
